data_4514156
loop_
_publ_author_name
'Toma\<zin, Ur\<sa'
'Gro\<selj, Uro\<s'
'Po\<ckaj, Marta'
'Po\<zgan, Franc'
'\<Stefane, Bogdan'
'Svete, Jurij'

_publ_section_title
;
 Combinatorial Synthesis of Acacen-Type Ligands and Their Coordination
 Compounds.
;
_journal_issue 6
_journal_name_full 'ACS combinatorial science'
_journal_page_first 386
_journal_page_last 396
_journal_paper_doi 10.1021/acscombsci.7b00027
_journal_volume 19
_journal_year 2017
_chemical_formula_sum 'C36 H36 N2 O2'
_chemical_formula_weight 528.67
_space_group_crystal_system triclinic
_space_group_IT_number 2
_space_group_name_Hall '-P 1'
_space_group_name_H-M_alt 'P -1'
_symmetry_space_group_name_Hall '-P 1'
_symmetry_space_group_name_H-M 'P -1'
_atom_sites_solution_hydrogens mixed
_audit_creation_method SHELXL-2014/7
_cell_angle_alpha 111.859(4)
_cell_angle_beta 95.746(3)
_cell_angle_gamma 91.269(3)
_cell_formula_units_Z 2
_cell_length_a 8.7645(3)
_cell_length_b 11.9515(5)
_cell_length_c 15.6337(8)
_cell_measurement_reflns_used 6118
_cell_measurement_temperature 293(2)
_cell_measurement_theta_max 74.5360
_cell_measurement_theta_min 3.9680
_cell_volume 1509.10(12)
_computing_cell_refinement
;
CrysAlisPro, Agilent Technologies,
Version 1.171.36.28 (release 01-02-2013 CrysAlis171 .NET)
(compiled Feb  1 2013,16:14:44)
;
_computing_data_collection
;
CrysAlisPro, Agilent Technologies,
Version 1.171.36.28 (release 01-02-2013 CrysAlis171 .NET)
(compiled Feb  1 2013,16:14:44)
;
_computing_data_reduction
;
CrysAlisPro, Agilent Technologies,
Version 1.171.36.28 (release 01-02-2013 CrysAlis171 .NET)
(compiled Feb  1 2013,16:14:44)
;
_computing_structure_refinement 'SHELXL-2014/7 (Sheldrick, 2014)'
_computing_structure_solution 'Superflip (Palatinus & Chapuis, 2007))'
_diffrn_ambient_temperature 293(2)
_diffrn_detector_area_resol_mean 10.4933
_diffrn_measured_fraction_theta_full 0.999
_diffrn_measured_fraction_theta_max 0.993
_diffrn_measurement_device_type 'SuperNova, Dual, Cu at zero, Atlas'
_diffrn_measurement_method '\w scans'
_diffrn_radiation_monochromator mirror
_diffrn_radiation_source 'SuperNova (Cu) X-ray Source'
_diffrn_radiation_type CuK\a
_diffrn_radiation_wavelength 1.54184
_diffrn_reflns_av_R_equivalents 0.0221
_diffrn_reflns_av_unetI/netI 0.0196
_diffrn_reflns_Laue_measured_fraction_full 0.999
_diffrn_reflns_Laue_measured_fraction_max 0.993
_diffrn_reflns_limit_h_max 9
_diffrn_reflns_limit_h_min -10
_diffrn_reflns_limit_k_max 12
_diffrn_reflns_limit_k_min -14
_diffrn_reflns_limit_l_max 19
_diffrn_reflns_limit_l_min -19
_diffrn_reflns_number 17240
_diffrn_reflns_point_group_measured_fraction_full 0.999
_diffrn_reflns_point_group_measured_fraction_max 0.993
_diffrn_reflns_theta_full 67.684
_diffrn_reflns_theta_max 74.665
_diffrn_reflns_theta_min 3.994
_exptl_absorpt_coefficient_mu 0.558
_exptl_absorpt_correction_T_max 1.00000
_exptl_absorpt_correction_T_min 0.87715
_exptl_absorpt_correction_type multi-scan
_exptl_absorpt_process_details
;
CrysAlisPro, Agilent Technologies,
Version 1.171.36.28 (release 01-02-2013 CrysAlis171 .NET)
(compiled Feb  1 2013,16:14:44)
Empirical absorption correction using spherical harmonics,
 implemented in SCALE3 ABSPACK scaling algorithm.
;
_exptl_crystal_colour colourless
_exptl_crystal_density_diffrn 1.163
_exptl_crystal_density_method 'not measured'
_exptl_crystal_description prism
_exptl_crystal_F_000 564
_exptl_crystal_size_max 0.400
_exptl_crystal_size_mid 0.200
_exptl_crystal_size_min 0.150
_refine_diff_density_max 0.137
_refine_diff_density_min -0.157
_refine_diff_density_rms 0.032
_refine_ls_extinction_method none
_refine_ls_goodness_of_fit_ref 1.035
_refine_ls_hydrogen_treatment mixed
_refine_ls_matrix_type full
_refine_ls_number_parameters 369
_refine_ls_number_reflns 6138
_refine_ls_number_restraints 0
_refine_ls_restrained_S_all 1.035
_refine_ls_R_factor_all 0.0560
_refine_ls_R_factor_gt 0.0460
_refine_ls_shift/su_max 0.000
_refine_ls_shift/su_mean 0.000
_refine_ls_structure_factor_coef Fsqd
_refine_ls_weighting_details 'w=1/[\s^2^(Fo^2^)+(0.0759P)^2^+0.1193P] where P=(Fo^2^+2Fc^2^)/3'
_refine_ls_weighting_scheme calc
_refine_ls_wR_factor_gt 0.1287
_refine_ls_wR_factor_ref 0.1415
_reflns_Friedel_coverage 0.000
_reflns_number_gt 4956
_reflns_number_total 6138
_reflns_threshold_expression 'I > 2\s(I)'
_cod_data_source_file co7b00027_si_006.cif
_cod_data_source_block shelx
_cod_database_code 4514156
_shelx_shelxl_version_number 2014/7
_shelx_space_group_comment
;
The symmetry employed for this shelxl refinement is uniquely defined
by the following loop, which should always be used as a source of
symmetry information in preference to the above space-group names.
They are only intended as comments.
;
_shelx_estimated_absorpt_t_min 0.807
_shelx_estimated_absorpt_t_max 0.921

loop_
_space_group_symop_operation_xyz
'x, y, z'
'-x, -y, -z'

loop_
_atom_site_label
_atom_site_type_symbol
_atom_site_fract_x
_atom_site_fract_y
_atom_site_fract_z
_atom_site_U_iso_or_equiv
_atom_site_adp_type
_atom_site_occupancy
_atom_site_site_symmetry_order
_atom_site_calc_flag
_atom_site_refinement_flags_posn
_atom_site_refinement_flags_adp
O1 O 0.95911(10) 0.01039(8) 0.37988(7) 0.0648(2) Uani 1 1 d . .
O2 O -0.19524(11) 0.25284(10) 0.51171(8) 0.0783(3) Uani 1 1 d . .
N1 N 0.66998(12) 0.04879(10) 0.33635(8) 0.0593(3) Uani 1 1 d . .
H1N H 0.754(2) 0.0748(15) 0.3794(12) 0.073(5) Uiso 1 1 d . .
N2 N 0.10073(12) 0.22073(10) 0.54962(8) 0.0605(3) Uani 1 1 d . .
H2N H 0.011(2) 0.1854(15) 0.5172(12) 0.075(5) Uiso 1 1 d . .
C1 C 1.1635(2) -0.02850(18) 0.18336(13) 0.0859(5) Uani 1 1 d . .
H1 H 1.1112 0.0354 0.2200 0.103 Uiso 1 1 calc R U
C2 C 1.2350(3) -0.0174(3) 0.11146(18) 0.1197(8) Uani 1 1 d . .
H2 H 1.2294 0.0529 0.0992 0.144 Uiso 1 1 calc R U
C3 C 1.3151(3) -0.1124(4) 0.05797(17) 0.1314(11) Uani 1 1 d . .
H3 H 1.3642 -0.1055 0.0100 0.158 Uiso 1 1 calc R U
C4 C 1.3220(3) -0.2149(3) 0.07542(17) 0.1240(9) Uani 1 1 d . .
H4 H 1.3762 -0.2782 0.0397 0.149 Uiso 1 1 calc R U
C5 C 1.2490(2) -0.22536(18) 0.14586(14) 0.0915(5) Uani 1 1 d . .
H5 H 1.2535 -0.2967 0.1567 0.110 Uiso 1 1 calc R U
C6 C 1.16895(14) -0.13278(13) 0.20122(10) 0.0635(3) Uani 1 1 d . .
C7 C 1.09733(15) -0.14440(13) 0.28143(10) 0.0634(3) Uani 1 1 d . .
H7A H 1.1728 -0.1151 0.3359 0.076 Uiso 1 1 calc R U
H7B H 1.0729 -0.2294 0.2675 0.076 Uiso 1 1 calc R U
C8 C 0.95236(14) -0.07688(11) 0.30481(9) 0.0547(3) Uani 1 1 d . .
C9 C 0.81507(14) -0.11128(11) 0.24042(9) 0.0555(3) Uani 1 1 d . .
C10 C 0.80396(14) -0.21295(12) 0.14847(9) 0.0598(3) Uani 1 1 d . .
C11 C 0.82975(19) -0.33051(13) 0.13973(11) 0.0735(4) Uani 1 1 d . .
H11 H 0.8571 -0.3469 0.1927 0.088 Uiso 1 1 calc R U
C12 C 0.8155(2) -0.42402(16) 0.05344(14) 0.0908(5) Uani 1 1 d . .
H12 H 0.8362 -0.5019 0.0488 0.109 Uiso 1 1 calc R U
C13 C 0.7712(3) -0.40206(19) -0.02477(13) 0.1006(6) Uani 1 1 d . .
H13 H 0.7599 -0.4651 -0.0825 0.121 Uiso 1 1 calc R U
C14 C 0.7435(3) -0.2867(2) -0.01797(13) 0.0997(6) Uani 1 1 d . .
H14 H 0.7129 -0.2717 -0.0712 0.120 Uiso 1 1 calc R U
C15 C 0.7610(2) -0.19267(16) 0.06782(11) 0.0785(4) Uani 1 1 d . .
H15 H 0.7436 -0.1146 0.0715 0.094 Uiso 1 1 calc R U
C16 C 0.68581(14) -0.04598(11) 0.26079(9) 0.0571(3) Uani 1 1 d . .
H16 H 0.6006 -0.0719 0.2162 0.069 Uiso 1 1 calc R U
C17 C 0.53069(15) 0.11356(13) 0.35248(10) 0.0623(3) Uani 1 1 d . .
H17A H 0.4593 0.0840 0.2961 0.075 Uiso 1 1 calc R U
H17B H 0.5556 0.1987 0.3676 0.075 Uiso 1 1 calc R U
C18 C 0.45469(14) 0.09846(12) 0.43045(10) 0.0602(3) Uani 1 1 d . .
H18A H 0.5293 0.1211 0.4852 0.072 Uiso 1 1 calc R U
H18B H 0.4221 0.0140 0.4128 0.072 Uiso 1 1 calc R U
C19 C 0.31647(14) 0.17404(12) 0.45440(10) 0.0610(3) Uani 1 1 d . .
H19A H 0.3489 0.2587 0.4727 0.073 Uiso 1 1 calc R U
H19B H 0.2419 0.1519 0.3997 0.073 Uiso 1 1 calc R U
C20 C 0.24112(14) 0.15689(13) 0.53197(10) 0.0615(3) Uani 1 1 d . .
H20A H 0.2171 0.0714 0.5160 0.074 Uiso 1 1 calc R U
H20B H 0.3129 0.1858 0.5882 0.074 Uiso 1 1 calc R U
C21 C 0.10045(14) 0.33558(12) 0.60329(9) 0.0564(3) Uani 1 1 d . .
H21 H 0.1936 0.3723 0.6373 0.068 Uiso 1 1 calc R U
C22 C -0.02343(14) 0.40799(12) 0.61483(9) 0.0555(3) Uani 1 1 d . .
C23 C 0.00657(14) 0.53658(12) 0.68044(9) 0.0566(3) Uani 1 1 d . .
C24 C 0.0428(3) 0.62723(16) 0.64976(13) 0.0899(5) Uani 1 1 d . .
H24 H 0.0436 0.6088 0.5865 0.108 Uiso 1 1 calc R U
C25 C 0.0780(3) 0.74497(18) 0.71142(17) 0.1072(7) Uani 1 1 d . .
H25 H 0.1005 0.8048 0.6891 0.129 Uiso 1 1 calc R U
C26 C 0.0799(2) 0.77393(15) 0.80430(15) 0.0904(5) Uani 1 1 d . .
H26 H 0.1078 0.8524 0.8456 0.108 Uiso 1 1 calc R U
C27 C 0.0403(2) 0.68658(16) 0.83638(12) 0.0877(5) Uani 1 1 d . .
H27 H 0.0383 0.7060 0.8996 0.105 Uiso 1 1 calc R U
C28 C 0.0030(2) 0.56886(14) 0.77442(10) 0.0724(4) Uani 1 1 d . .
H28 H -0.0250 0.5104 0.7969 0.087 Uiso 1 1 calc R U
C29 C -0.16869(15) 0.36113(13) 0.56202(9) 0.0616(3) Uani 1 1 d . .
C30 C -0.29572(17) 0.44658(15) 0.56516(11) 0.0718(4) Uani 1 1 d . .
H30A H -0.2507 0.5221 0.5663 0.086 Uiso 1 1 calc R U
H30B H -0.3665 0.4117 0.5088 0.086 Uiso 1 1 calc R U
C31 C -0.38494(15) 0.47316(14) 0.64773(10) 0.0667(4) Uani 1 1 d . .
C32 C -0.4376(2) 0.58673(19) 0.68903(14) 0.0981(6) Uani 1 1 d . .
H32 H -0.4127 0.6475 0.6681 0.118 Uiso 1 1 calc R U
C33 C -0.5270(3) 0.6110(3) 0.76114(17) 0.1196(8) Uani 1 1 d . .
H33 H -0.5636 0.6874 0.7873 0.144 Uiso 1 1 calc R U
C34 C -0.5618(2) 0.5247(3) 0.79402(14) 0.1098(8) Uani 1 1 d . .
H34 H -0.6219 0.5420 0.8426 0.132 Uiso 1 1 calc R U
C35 C -0.5084(2) 0.4119(2) 0.75555(14) 0.0970(6) Uani 1 1 d . .
H35 H -0.5308 0.3528 0.7786 0.116 Uiso 1 1 calc R U
C36 C -0.42049(17) 0.38613(16) 0.68190(12) 0.0783(4) Uani 1 1 d . .
H36 H -0.3854 0.3093 0.6555 0.094 Uiso 1 1 calc R U

loop_
_atom_site_aniso_label
_atom_site_aniso_U_11
_atom_site_aniso_U_22
_atom_site_aniso_U_33
_atom_site_aniso_U_23
_atom_site_aniso_U_13
_atom_site_aniso_U_12
O1 0.0559(5) 0.0617(5) 0.0640(5) 0.0093(4) 0.0064(4) 0.0050(4)
O2 0.0547(5) 0.0748(6) 0.0836(7) 0.0049(5) 0.0067(5) 0.0052(4)
N1 0.0458(5) 0.0613(6) 0.0638(6) 0.0140(5) 0.0114(5) 0.0108(4)
N2 0.0469(5) 0.0617(6) 0.0652(6) 0.0132(5) 0.0122(5) 0.0089(4)
C1 0.0775(10) 0.0973(12) 0.0919(12) 0.0427(10) 0.0220(9) 0.0115(8)
C2 0.1037(15) 0.164(2) 0.1159(18) 0.0800(18) 0.0202(13) -0.0035(15)
C3 0.0931(15) 0.207(3) 0.0814(14) 0.0376(18) 0.0265(11) -0.0179(18)
C4 0.0924(14) 0.150(2) 0.0911(15) -0.0050(15) 0.0377(12) 0.0040(14)
C5 0.0732(10) 0.0874(11) 0.0917(12) 0.0041(9) 0.0246(9) 0.0123(8)
C6 0.0461(6) 0.0692(8) 0.0642(8) 0.0124(6) 0.0064(5) 0.0055(5)
C7 0.0534(7) 0.0630(7) 0.0717(8) 0.0218(6) 0.0094(6) 0.0126(5)
C8 0.0503(6) 0.0524(6) 0.0608(7) 0.0187(5) 0.0130(5) 0.0059(5)
C9 0.0508(6) 0.0543(6) 0.0571(7) 0.0146(5) 0.0112(5) 0.0061(5)
C10 0.0518(6) 0.0599(7) 0.0594(7) 0.0115(6) 0.0119(5) 0.0031(5)
C11 0.0807(9) 0.0620(8) 0.0696(9) 0.0138(7) 0.0149(7) 0.0051(7)
C12 0.1056(13) 0.0638(9) 0.0847(12) 0.0046(8) 0.0209(10) 0.0047(8)
C13 0.1138(15) 0.0873(12) 0.0702(11) -0.0067(9) 0.0169(10) -0.0020(11)
C14 0.1191(16) 0.1062(14) 0.0601(9) 0.0171(9) 0.0049(9) 0.0059(12)
C15 0.0873(10) 0.0755(9) 0.0652(9) 0.0179(7) 0.0080(7) 0.0088(8)
C16 0.0491(6) 0.0588(7) 0.0590(7) 0.0165(5) 0.0087(5) 0.0035(5)
C17 0.0499(6) 0.0666(7) 0.0709(8) 0.0240(6) 0.0137(6) 0.0169(5)
C18 0.0475(6) 0.0598(7) 0.0746(8) 0.0243(6) 0.0153(6) 0.0126(5)
C19 0.0502(6) 0.0628(7) 0.0721(8) 0.0250(6) 0.0157(6) 0.0154(5)
C20 0.0496(6) 0.0651(7) 0.0696(8) 0.0230(6) 0.0139(5) 0.0148(5)
C21 0.0507(6) 0.0628(7) 0.0537(6) 0.0182(5) 0.0113(5) 0.0055(5)
C22 0.0525(6) 0.0613(7) 0.0522(6) 0.0181(5) 0.0151(5) 0.0103(5)
C23 0.0521(6) 0.0606(7) 0.0583(7) 0.0213(5) 0.0148(5) 0.0109(5)
C24 0.1230(15) 0.0756(10) 0.0752(10) 0.0296(8) 0.0280(10) -0.0069(10)
C25 0.1381(18) 0.0703(10) 0.1162(17) 0.0354(11) 0.0307(14) -0.0104(11)
C26 0.0898(11) 0.0605(9) 0.1021(13) 0.0101(9) 0.0069(10) 0.0069(8)
C27 0.1054(13) 0.0764(10) 0.0661(9) 0.0081(8) 0.0125(9) 0.0174(9)
C28 0.0917(10) 0.0652(8) 0.0593(8) 0.0200(6) 0.0164(7) 0.0120(7)
C29 0.0537(7) 0.0703(8) 0.0583(7) 0.0188(6) 0.0149(5) 0.0109(6)
C30 0.0599(7) 0.0855(10) 0.0703(9) 0.0290(7) 0.0073(6) 0.0177(7)
C31 0.0485(6) 0.0788(9) 0.0637(8) 0.0170(7) 0.0015(5) 0.0182(6)
C32 0.1004(13) 0.0985(13) 0.0932(12) 0.0300(10) 0.0170(10) 0.0474(11)
C33 0.1133(17) 0.1263(19) 0.1020(16) 0.0165(14) 0.0274(13) 0.0629(15)
C34 0.0741(11) 0.159(2) 0.0767(12) 0.0176(13) 0.0183(9) 0.0329(13)
C35 0.0661(9) 0.1324(17) 0.0900(12) 0.0378(12) 0.0149(8) 0.0028(10)
C36 0.0600(8) 0.0861(10) 0.0821(10) 0.0224(8) 0.0142(7) 0.0084(7)

loop_
_atom_type_symbol
_atom_type_description
_atom_type_scat_dispersion_real
_atom_type_scat_dispersion_imag
_atom_type_scat_source
C C 0.0181 0.0091 'International Tables Vol C Tables 4.2.6.8 and 6.1.1.4'
H H 0.0000 0.0000 'International Tables Vol C Tables 4.2.6.8 and 6.1.1.4'
N N 0.0311 0.0180 'International Tables Vol C Tables 4.2.6.8 and 6.1.1.4'
O O 0.0492 0.0322 'International Tables Vol C Tables 4.2.6.8 and 6.1.1.4'

loop_
_geom_angle_atom_site_label_1
_geom_angle_atom_site_label_2
_geom_angle_atom_site_label_3
_geom_angle
C16 N1 C17 124.22(12)
C16 N1 H1N 116.3(11)
C17 N1 H1N 119.5(11)
C21 N2 C20 122.96(12)
C21 N2 H2N 116.2(11)
C20 N2 H2N 120.2(11)
C6 C1 C2 120.9(2)
C6 C1 H1 119.5
C2 C1 H1 119.5
C1 C2 C3 119.3(3)
C1 C2 H2 120.4
C3 C2 H2 120.4
C4 C3 C2 120.3(2)
C4 C3 H3 119.9
C2 C3 H3 119.9
C3 C4 C5 119.9(2)
C3 C4 H4 120.0
C5 C4 H4 120.0
C4 C5 C6 121.8(2)
C4 C5 H5 119.1
C6 C5 H5 119.1
C1 C6 C5 117.89(17)
C1 C6 C7 121.54(13)
C5 C6 C7 120.50(15)
C6 C7 C8 115.18(11)
C6 C7 H7A 108.5
C8 C7 H7A 108.5
C6 C7 H7B 108.5
C8 C7 H7B 108.5
H7A C7 H7B 107.5
O1 C8 C9 121.68(11)
O1 C8 C7 117.63(11)
C9 C8 C7 120.65(11)
C16 C9 C8 120.13(11)
C16 C9 C10 116.56(11)
C8 C9 C10 123.27(11)
C11 C10 C15 117.56(13)
C11 C10 C9 122.27(13)
C15 C10 C9 120.13(13)
C10 C11 C12 121.17(17)
C10 C11 H11 119.4
C12 C11 H11 119.4
C13 C12 C11 120.17(18)
C13 C12 H12 119.9
C11 C12 H12 119.9
C12 C13 C14 119.81(17)
C12 C13 H13 120.1
C14 C13 H13 120.1
C13 C14 C15 120.19(19)
C13 C14 H14 119.9
C15 C14 H14 119.9
C14 C15 C10 121.07(17)
C14 C15 H15 119.5
C10 C15 H15 119.5
N1 C16 C9 127.34(12)
N1 C16 H16 116.3
C9 C16 H16 116.3
N1 C17 C18 111.90(11)
N1 C17 H17A 109.2
C18 C17 H17A 109.2
N1 C17 H17B 109.2
C18 C17 H17B 109.2
H17A C17 H17B 107.9
C17 C18 C19 112.98(11)
C17 C18 H18A 109.0
C19 C18 H18A 109.0
C17 C18 H18B 109.0
C19 C18 H18B 109.0
H18A C18 H18B 107.8
C20 C19 C18 112.20(11)
C20 C19 H19A 109.2
C18 C19 H19A 109.2
C20 C19 H19B 109.2
C18 C19 H19B 109.2
H19A C19 H19B 107.9
N2 C20 C19 112.40(11)
N2 C20 H20A 109.1
C19 C20 H20A 109.1
N2 C20 H20B 109.1
C19 C20 H20B 109.1
H20A C20 H20B 107.9
N2 C21 C22 127.20(12)
N2 C21 H21 116.4
C22 C21 H21 116.4
C21 C22 C29 120.27(12)
C21 C22 C23 116.77(11)
C29 C22 C23 122.88(11)
C28 C23 C24 117.25(14)
C28 C23 C22 121.20(12)
C24 C23 C22 121.53(13)
C23 C24 C25 121.18(17)
C23 C24 H24 119.4
C25 C24 H24 119.4
C26 C25 C24 120.59(18)
C26 C25 H25 119.7
C24 C25 H25 119.7
C25 C26 C27 119.42(17)
C25 C26 H26 120.3
C27 C26 H26 120.3
C26 C27 C28 119.93(17)
C26 C27 H27 120.0
C28 C27 H27 120.0
C23 C28 C27 121.56(15)
C23 C28 H28 119.2
C27 C28 H28 119.2
O2 C29 C22 122.50(12)
O2 C29 C30 118.23(13)
C22 C29 C30 119.26(13)
C31 C30 C29 114.02(12)
C31 C30 H30A 108.7
C29 C30 H30A 108.7
C31 C30 H30B 108.7
C29 C30 H30B 108.7
H30A C30 H30B 107.6
C36 C31 C32 118.22(16)
C36 C31 C30 122.07(14)
C32 C31 C30 119.67(16)
C31 C32 C33 120.6(2)
C31 C32 H32 119.7
C33 C32 H32 119.7
C34 C33 C32 120.7(2)
C34 C33 H33 119.7
C32 C33 H33 119.7
C33 C34 C35 119.9(2)
C33 C34 H34 120.1
C35 C34 H34 120.1
C34 C35 C36 119.8(2)
C34 C35 H35 120.1
C36 C35 H35 120.1
C31 C36 C35 120.78(18)
C31 C36 H36 119.6
C35 C36 H36 119.6

loop_
_geom_bond_atom_site_label_1
_geom_bond_atom_site_label_2
_geom_bond_distance
O1 C8 1.2412(15)
O2 C29 1.2409(17)
N1 C16 1.3195(16)
N1 C17 1.4530(15)
N1 H1N 0.909(17)
N2 C21 1.3156(17)
N2 C20 1.4578(15)
N2 H2N 0.897(18)
C1 C6 1.376(2)
C1 C2 1.387(3)
C1 H1 0.9300
C2 C3 1.388(4)
C2 H2 0.9300
C3 C4 1.352(4)
C3 H3 0.9300
C4 C5 1.370(3)
C4 H4 0.9300
C5 C6 1.382(2)
C5 H5 0.9300
C6 C7 1.506(2)
C7 C8 1.5224(17)
C7 H7A 0.9700
C7 H7B 0.9700
C8 C9 1.4344(18)
C9 C16 1.3857(17)
C9 C10 1.4894(17)
C10 C11 1.386(2)
C10 C15 1.388(2)
C11 C12 1.386(2)
C11 H11 0.9300
C12 C13 1.365(3)
C12 H12 0.9300
C13 C14 1.372(3)
C13 H13 0.9300
C14 C15 1.384(2)
C14 H14 0.9300
C15 H15 0.9300
C16 H16 0.9300
C17 C18 1.5111(19)
C17 H17A 0.9700
C17 H17B 0.9700
C18 C19 1.5203(16)
C18 H18A 0.9700
C18 H18B 0.9700
C19 C20 1.5127(19)
C19 H19A 0.9700
C19 H19B 0.9700
C20 H20A 0.9700
C20 H20B 0.9700
C21 C22 1.3874(17)
C21 H21 0.9300
C22 C29 1.4247(19)
C22 C23 1.4958(18)
C23 C28 1.3771(19)
C23 C24 1.381(2)
C24 C25 1.384(3)
C24 H24 0.9300
C25 C26 1.360(3)
C25 H25 0.9300
C26 C27 1.368(3)
C26 H26 0.9300
C27 C28 1.388(2)
C27 H27 0.9300
C28 H28 0.9300
C29 C30 1.5195(19)
C30 C31 1.512(2)
C30 H30A 0.9700
C30 H30B 0.9700
C31 C36 1.377(2)
C31 C32 1.381(2)
C32 C33 1.383(3)
C32 H32 0.9300
C33 C34 1.354(4)
C33 H33 0.9300
C34 C35 1.371(3)
C34 H34 0.9300
C35 C36 1.392(3)
C35 H35 0.9300
C36 H36 0.9300

loop_
_geom_hbond_atom_site_label_D
_geom_hbond_atom_site_label_H
_geom_hbond_atom_site_label_A
_geom_hbond_distance_DH
_geom_hbond_distance_HA
_geom_hbond_distance_DA
_geom_hbond_angle_DHA
_geom_hbond_site_symmetry_A
N1 H1N O1 0.909(17) 1.973(17) 2.6522(14) 130.2(14) .
N1 H1N O2 0.909(17) 2.345(17) 3.0173(16) 130.7(14) 1_655
N2 H2N O1 0.897(18) 2.368(17) 3.0228(15) 129.9(14) 1_455
N2 H2N O2 0.897(18) 2.000(18) 2.6708(15) 130.5(14) .

loop_
_geom_torsion_atom_site_label_1
_geom_torsion_atom_site_label_2
_geom_torsion_atom_site_label_3
_geom_torsion_atom_site_label_4
_geom_torsion
C6 C1 C2 C3 -1.1(3)
C1 C2 C3 C4 0.6(4)
C2 C3 C4 C5 0.3(4)
C3 C4 C5 C6 -0.8(4)
C2 C1 C6 C5 0.6(3)
C2 C1 C6 C7 177.50(18)
C4 C5 C6 C1 0.3(3)
C4 C5 C6 C7 -176.60(18)
C1 C6 C7 C8 33.52(19)
C5 C6 C7 C8 -149.66(14)
C6 C7 C8 O1 -112.58(14)
C6 C7 C8 C9 65.41(16)
O1 C8 C9 C16 0.6(2)
C7 C8 C9 C16 -177.28(12)
O1 C8 C9 C10 178.03(12)
C7 C8 C9 C10 0.13(19)
C16 C9 C10 C11 -123.10(15)
C8 C9 C10 C11 59.40(19)
C16 C9 C10 C15 54.44(18)
C8 C9 C10 C15 -123.06(15)
C15 C10 C11 C12 1.0(2)
C9 C10 C11 C12 178.62(15)
C10 C11 C12 C13 -1.9(3)
C11 C12 C13 C14 1.2(3)
C12 C13 C14 C15 0.3(3)
C13 C14 C15 C10 -1.1(3)
C11 C10 C15 C14 0.5(2)
C9 C10 C15 C14 -177.19(16)
C17 N1 C16 C9 179.39(13)
C8 C9 C16 N1 -0.7(2)
C10 C9 C16 N1 -178.31(13)
C16 N1 C17 C18 112.57(15)
N1 C17 C18 C19 175.00(11)
C17 C18 C19 C20 179.49(12)
C21 N2 C20 C19 -84.26(16)
C18 C19 C20 N2 -174.90(11)
C20 N2 C21 C22 170.92(12)
N2 C21 C22 C29 -3.2(2)
N2 C21 C22 C23 179.98(12)
C21 C22 C23 C28 -84.40(16)
C29 C22 C23 C28 98.90(17)
C21 C22 C23 C24 93.90(18)
C29 C22 C23 C24 -82.81(19)
C28 C23 C24 C25 1.6(3)
C22 C23 C24 C25 -176.71(18)
C23 C24 C25 C26 1.0(4)
C24 C25 C26 C27 -2.8(4)
C25 C26 C27 C28 1.9(3)
C24 C23 C28 C27 -2.5(2)
C22 C23 C28 C27 175.84(15)
C26 C27 C28 C23 0.8(3)
C21 C22 C29 O2 7.6(2)
C23 C22 C29 O2 -175.83(13)
C21 C22 C29 C30 -171.03(12)
C23 C22 C29 C30 5.56(19)
O2 C29 C30 C31 98.39(17)
C22 C29 C30 C31 -82.95(17)
C29 C30 C31 C36 -37.6(2)
C29 C30 C31 C32 144.56(16)
C36 C31 C32 C33 -1.7(3)
C30 C31 C32 C33 176.22(18)
C31 C32 C33 C34 1.5(4)
C32 C33 C34 C35 -0.1(4)
C33 C34 C35 C36 -1.0(3)
C32 C31 C36 C35 0.6(2)
C30 C31 C36 C35 -177.26(15)
C34 C35 C36 C31 0.7(3)
